data_4309062
loop_
_publ_author_name
'Marina Porchia'
'Francesco Tisato'
'Fiorenzo Refosco'
'Cristina Bolzati'
'Mario Cavazza-Ceccato'
'Giuliano Bandoli'
'Alessandro Dolmella'

_publ_contact_author_email tisato@icis.cnr.it
_publ_contact_author_name 'Francesco Tisato'
_publ_section_title
;
New Approach to the Chemistry of Technetium(V) and Rhenium(V) Phenylimido
Complexes: Novel [M(NPh)PNP]3+ Metal Fragments (M = Tc, Re; PNP =
Aminodiphosphine) Suitable for the Synthesis of Stable Mixed-Ligand
Compounds
;
_journal_name_full 'Inorganic Chemistry'
_journal_page_first 4766
_journal_page_last 4776
_journal_paper_doi 10.1021/ic048486y
_journal_volume 44
_journal_year 2005
_chemical_formula_sum 'C40 H42 Cl N2 O4 P2 Re'
_chemical_formula_weight 898.34
_chemical_name_systematic
;
?
;
_space_group_IT_number 15
_symmetry_cell_setting monoclinic
_symmetry_space_group_name_Hall '-C 2yc'
_symmetry_space_group_name_H-M 'C 1 2/c 1'
_atom_sites_solution_hydrogens geom
_atom_sites_solution_primary direct
_atom_sites_solution_secondary difmap
_audit_creation_method SHELXL-97
_cell_angle_alpha 90.00
_cell_angle_beta 103.84(3)
_cell_angle_gamma 90.00
_cell_formula_units_Z 8
_cell_length_a 34.801(7)
_cell_length_b 24.782(5)
_cell_length_c 10.671(2)
_cell_measurement_reflns_used 50
_cell_measurement_temperature 293(2)
_cell_measurement_theta_max 13.8
_cell_measurement_theta_min 7.1
_cell_volume 8936(3)
_computing_cell_refinement 'P3/P4 ver.4.27 (Nicolet, 1991)'
_computing_data_collection 'P3/P4 ver.4.27 (Nicolet, 1991)'
_computing_data_reduction 'P3/P4 ver.4.27 (Nicolet, 1991)'
_computing_molecular_graphics 'SHELXTL NT ver.5.10 (Bruker, 1999)'
_computing_publication_material 'SHELXTL NT ver.5.10 (Bruker, 1999)'
_computing_structure_refinement 'SHELXL-97 (Sheldrick, 1997)'
_computing_structure_solution 'SHELXTL NT ver.5.10 (Bruker, 1999)'
_diffrn_ambient_temperature 293(2)
_diffrn_measured_fraction_theta_full 0.990
_diffrn_measured_fraction_theta_max 0.990
_diffrn_measurement_device_type 'Nicolet R3m/V diffractometer'
_diffrn_measurement_method omega-2theta
_diffrn_radiation_monochromator graphite
_diffrn_radiation_source 'fine-focus sealed tube'
_diffrn_radiation_type MoK\a
_diffrn_radiation_wavelength 0.71073
_diffrn_reflns_av_R_equivalents 0.1016
_diffrn_reflns_av_sigmaI/netI 0.2696
_diffrn_reflns_limit_h_max 23
_diffrn_reflns_limit_h_min -42
_diffrn_reflns_limit_k_max 24
_diffrn_reflns_limit_k_min -30
_diffrn_reflns_limit_l_max 13
_diffrn_reflns_limit_l_min -12
_diffrn_reflns_number 17267
_diffrn_reflns_theta_full 26.07
_diffrn_reflns_theta_max 26.07
_diffrn_reflns_theta_min 3.30
_diffrn_standards_decay_% 'no decay'
_diffrn_standards_interval_count 200
_diffrn_standards_number 3
_exptl_absorpt_coefficient_mu 2.887
_exptl_absorpt_correction_T_max 0.823
_exptl_absorpt_correction_T_min 0.674
_exptl_absorpt_correction_type psi-scan
_exptl_absorpt_process_details
;
A.C.T. North, D.C. Phillips, F.S. Mathews, Acta Crystallogr.
Sect. A 24 (1968) p. 351.
;
_exptl_crystal_colour 'red orange'
_exptl_crystal_density_diffrn 1.335
_exptl_crystal_density_method 'not measured'
_exptl_crystal_description needles
_exptl_crystal_F_000 3592
_exptl_crystal_size_max 0.20
_exptl_crystal_size_mid 0.15
_exptl_crystal_size_min 0.10
_refine_diff_density_max 0.823
_refine_diff_density_min -0.487
_refine_diff_density_rms 0.111
_refine_ls_extinction_method none
_refine_ls_goodness_of_fit_ref 0.820
_refine_ls_hydrogen_treatment mixed
_refine_ls_matrix_type full
_refine_ls_number_parameters 283
_refine_ls_number_reflns 8776
_refine_ls_number_restraints 0
_refine_ls_restrained_S_all 0.820
_refine_ls_R_factor_all 0.2282
_refine_ls_R_factor_gt 0.0596
_refine_ls_shift/su_max 0.001
_refine_ls_shift/su_mean 0.000
_refine_ls_structure_factor_coef Fsqd
_refine_ls_weighting_details 'calc w=1/[\s^2^(Fo^2^)+(0.0211P)^2^+0.0000P] where P=(Fo^2^+2Fc^2^)/3'
_refine_ls_weighting_scheme calc
_refine_ls_wR_factor_gt 0.1102
_refine_ls_wR_factor_ref 0.1706
_reflns_number_gt 2577
_reflns_number_total 8776
_reflns_threshold_expression >2sigma(I)
_cod_data_source_file ic048486ysi20050518_100624_5.cif
_cod_data_source_block 5.2H2O
_cod_database_code 4309062

loop_
_symmetry_equiv_pos_as_xyz
'x, y, z'
'-x, y, -z+1/2'
'x+1/2, y+1/2, z'
'-x+1/2, y+1/2, -z+1/2'
'-x, -y, -z'
'x, -y, z-1/2'
'-x+1/2, -y+1/2, -z'
'x+1/2, -y+1/2, z-1/2'

loop_
_atom_site_label
_atom_site_type_symbol
_atom_site_fract_x
_atom_site_fract_y
_atom_site_fract_z
_atom_site_U_iso_or_equiv
_atom_site_adp_type
_atom_site_occupancy
_atom_site_symmetry_multiplicity
_atom_site_calc_flag
_atom_site_refinement_flags
_atom_site_disorder_assembly
_atom_site_disorder_group
Re Re 0.137743(19) 0.17267(3) 0.24600(6) 0.0580(2) Uani 1 1 d . . .
P1 P 0.08373(12) 0.23576(19) 0.1760(4) 0.0664(13) Uani 1 1 d . . .
P2 P 0.15653(12) 0.15876(17) 0.0427(4) 0.0626(12) Uani 1 1 d . . .
O1 O 0.1619(3) 0.1011(4) 0.2920(9) 0.063(3) Uani 1 1 d . . .
O2 O 0.1142(3) 0.1540(4) 0.4003(8) 0.064(3) Uani 1 1 d . . .
N1 N 0.1715(3) 0.2232(4) 0.2979(10) 0.054(3) Uani 1 1 d . . .
N2 N 0.0894(4) 0.1171(5) 0.1406(12) 0.069(4) Uani 1 1 d . . .
H2C H 0.0835 0.0944 0.2003 0.082 Uiso 1 1 calc R . .
C1 C 0.0413(4) 0.1909(8) 0.1329(18) 0.099(7) Uani 1 1 d . . .
H1A H 0.0330 0.1806 0.2101 0.118 Uiso 1 1 calc R . .
H1B H 0.0195 0.2095 0.0758 0.118 Uiso 1 1 calc R . .
C2 C 0.0507(6) 0.1459(10) 0.073(2) 0.132(9) Uani 1 1 d . . .
H2A H 0.0525 0.1559 -0.0131 0.159 Uiso 1 1 calc R . .
H2B H 0.0291 0.1204 0.0643 0.159 Uiso 1 1 calc R . .
C3 C 0.1019(5) 0.0829(8) 0.0420(17) 0.099(6) Uani 1 1 d . . .
H3A H 0.1207 0.0560 0.0858 0.118 Uiso 1 1 calc R . .
H3B H 0.0790 0.0639 -0.0084 0.118 Uiso 1 1 calc R . .
C4 C 0.1198(5) 0.1139(7) -0.0440(15) 0.082(5) Uani 1 1 d . . .
H4A H 0.0994 0.1344 -0.1028 0.098 Uiso 1 1 calc R . .
H4B H 0.1317 0.0895 -0.0950 0.098 Uiso 1 1 calc R . .
C5 C 0.1967(3) 0.2656(5) 0.3375(11) 0.070(5) Uiso 1 1 d G . .
C6 C 0.2359(4) 0.2639(4) 0.3283(10) 0.078(5) Uiso 1 1 d G . .
C7 C 0.2606(3) 0.3078(6) 0.3686(12) 0.095(6) Uiso 1 1 d G . .
C8 C 0.2462(4) 0.3534(4) 0.4179(12) 0.125(7) Uiso 1 1 d G . .
C9 C 0.2070(5) 0.3551(5) 0.4271(12) 0.162(9) Uiso 1 1 d G . .
C10 C 0.1823(3) 0.3112(6) 0.3869(12) 0.124(7) Uiso 1 1 d G . .
C11 C 0.1584(5) 0.0836(7) 0.4115(16) 0.062(4) Uani 1 1 d . . .
C12 C 0.1807(5) 0.0386(6) 0.4727(17) 0.075(5) Uani 1 1 d . . .
H12A H 0.1982 0.0195 0.4356 0.090 Uiso 1 1 calc R . .
C13 C 0.1741(7) 0.0256(7) 0.5943(19) 0.100(7) Uani 1 1 d . . .
H13A H 0.1892 -0.0017 0.6419 0.120 Uiso 1 1 calc R . .
C14 C 0.1471(7) 0.0504(7) 0.6447(17) 0.091(6) Uani 1 1 d . . .
H14A H 0.1421 0.0379 0.7215 0.109 Uiso 1 1 calc R . .
C15 C 0.1257(5) 0.0964(7) 0.5813(16) 0.085(5) Uani 1 1 d . . .
H15A H 0.1077 0.1152 0.6165 0.102 Uiso 1 1 calc R . .
C16 C 0.1336(5) 0.1111(6) 0.4638(14) 0.054(4) Uani 1 1 d . . .
C1A C 0.0716(5) 0.2783(7) 0.2983(15) 0.076(5) Uiso 1 1 d . . .
C2A C 0.0670(5) 0.2566(8) 0.4130(17) 0.092(6) Uiso 1 1 d . . .
H2AA H 0.0734 0.2205 0.4308 0.110 Uiso 1 1 calc R . .
C3A C 0.0532(5) 0.2862(8) 0.5016(18) 0.099(6) Uiso 1 1 d . . .
H3AA H 0.0490 0.2707 0.5766 0.119 Uiso 1 1 calc R . .
C4A C 0.0459(5) 0.3399(9) 0.4745(19) 0.116(7) Uiso 1 1 d . . .
H4AA H 0.0342 0.3584 0.5315 0.139 Uiso 1 1 calc R . .
C5A C 0.0536(7) 0.3708(13) 0.373(3) 0.181(11) Uiso 1 1 d . . .
H5AA H 0.0544 0.4083 0.3684 0.217 Uiso 1 1 calc R . .
C6A C 0.0600(6) 0.3330(11) 0.277(2) 0.148(8) Uiso 1 1 d . . .
H6AA H 0.0561 0.3458 0.1929 0.178 Uiso 1 1 calc R . .
C1B C 0.0853(5) 0.2808(6) 0.0445(14) 0.064(4) Uiso 1 1 d . . .
C2B C 0.0503(6) 0.2806(8) -0.0680(18) 0.114(7) Uiso 1 1 d . . .
H2BA H 0.0289 0.2571 -0.0803 0.137 Uiso 1 1 calc R . .
C3B C 0.0556(7) 0.3246(11) -0.157(2) 0.146(8) Uiso 1 1 d . . .
H3BA H 0.0361 0.3299 -0.2324 0.175 Uiso 1 1 calc R . .
C4B C 0.0885(7) 0.3582(10) -0.131(2) 0.137(8) Uiso 1 1 d . . .
H4BA H 0.0887 0.3865 -0.1883 0.164 Uiso 1 1 calc R . .
C5B C 0.1184(7) 0.3534(9) -0.037(2) 0.124(7) Uiso 1 1 d . . .
H5BA H 0.1409 0.3749 -0.0264 0.149 Uiso 1 1 calc R . .
C6B C 0.1144(5) 0.3128(7) 0.0504(16) 0.089(5) Uiso 1 1 d . . .
H6BA H 0.1356 0.3087 0.1217 0.107 Uiso 1 1 calc R . .
C1C C 0.2032(4) 0.1241(6) 0.0602(14) 0.063(4) Uiso 1 1 d . . .
C2C C 0.2112(5) 0.1091(7) -0.0592(16) 0.087(5) Uiso 1 1 d . . .
H2CA H 0.1947 0.1186 -0.1382 0.104 Uiso 1 1 calc R . .
C3C C 0.2495(6) 0.0759(8) -0.0484(19) 0.109(6) Uiso 1 1 d . . .
H3CA H 0.2558 0.0627 -0.1227 0.130 Uiso 1 1 calc R . .
C4C C 0.2739(6) 0.0658(8) 0.0681(18) 0.101(6) Uiso 1 1 d . . .
H4CA H 0.2975 0.0473 0.0735 0.121 Uiso 1 1 calc R . .
C5C C 0.2644(5) 0.0820(7) 0.1739(19) 0.103(6) Uiso 1 1 d . . .
H5CA H 0.2812 0.0731 0.2529 0.123 Uiso 1 1 calc R . .
C6C C 0.2292(5) 0.1129(7) 0.1742(16) 0.081(5) Uiso 1 1 d . . .
H6CA H 0.2244 0.1250 0.2516 0.097 Uiso 1 1 calc R . .
C1D C 0.1623(4) 0.2136(6) -0.0632(14) 0.061(4) Uiso 1 1 d . . .
C2D C 0.1373(5) 0.2179(7) -0.1871(15) 0.082(5) Uiso 1 1 d . . .
H2DA H 0.1164 0.1944 -0.2188 0.098 Uiso 1 1 calc R . .
C3D C 0.1474(6) 0.2632(8) -0.262(2) 0.118(7) Uiso 1 1 d . . .
H3DA H 0.1307 0.2689 -0.3430 0.142 Uiso 1 1 calc R . .
C4D C 0.1771(5) 0.2962(7) -0.2270(17) 0.094(6) Uiso 1 1 d . . .
H4DA H 0.1826 0.3225 -0.2825 0.113 Uiso 1 1 calc R . .
C5D C 0.1999(5) 0.2902(7) -0.1038(17) 0.091(6) Uiso 1 1 d . . .
H5DA H 0.2200 0.3149 -0.0719 0.110 Uiso 1 1 calc R . .
C6D C 0.1937(5) 0.2477(7) -0.0253(16) 0.085(5) Uiso 1 1 d . . .
H6DA H 0.2113 0.2426 0.0543 0.102 Uiso 1 1 calc R . .
Cl Cl 0.36866(17) 0.0023(3) 0.3501(8) 0.201(4) Uani 1 1 d . . .
OW1 O 0.0338(2) 0.1707(4) -0.3071(7) 0.060(2) Uiso 1 1 d . . .
OW2 O 0.0761(8) 0.0145(12) 0.291(2) 0.121(9) Uiso 0.50 1 d P . .
OW2' O 0.0483(9) 0.0444(13) 0.280(3) 0.139(11) Uiso 0.50 1 d P . .

loop_
_atom_site_aniso_label
_atom_site_aniso_U_11
_atom_site_aniso_U_22
_atom_site_aniso_U_33
_atom_site_aniso_U_23
_atom_site_aniso_U_13
_atom_site_aniso_U_12
Re 0.0526(4) 0.0671(4) 0.0524(3) -0.0020(4) 0.0088(2) -0.0052(4)
P1 0.057(3) 0.084(4) 0.056(3) -0.002(2) 0.008(2) 0.004(2)
P2 0.058(3) 0.076(4) 0.053(2) -0.009(2) 0.011(2) -0.014(2)
O1 0.089(8) 0.054(7) 0.049(6) 0.000(5) 0.020(6) 0.004(6)
O2 0.076(7) 0.079(9) 0.046(6) 0.009(5) 0.030(5) -0.001(6)
N1 0.072(8) 0.043(7) 0.053(7) 0.016(6) 0.028(6) 0.005(6)
N2 0.082(10) 0.055(9) 0.083(10) -0.011(8) 0.049(8) -0.025(8)
C1 0.031(9) 0.13(2) 0.122(16) -0.005(13) 0.002(10) 0.022(11)
C2 0.073(15) 0.14(2) 0.17(2) -0.014(18) -0.005(15) 0.024(14)
C3 0.087(15) 0.114(18) 0.089(14) -0.013(13) 0.010(12) -0.001(13)
C4 0.088(13) 0.102(15) 0.060(11) -0.014(10) 0.027(10) -0.037(11)
C11 0.066(11) 0.052(11) 0.073(12) -0.023(9) 0.028(10) -0.011(9)
C12 0.097(14) 0.044(11) 0.080(13) -0.010(9) 0.014(11) -0.003(10)
C13 0.15(2) 0.059(14) 0.076(14) 0.004(11) -0.002(13) 0.020(13)
C14 0.16(2) 0.039(12) 0.076(13) 0.002(10) 0.027(13) -0.010(12)
C15 0.110(15) 0.075(14) 0.069(12) -0.018(10) 0.022(11) -0.017(12)
C16 0.064(11) 0.056(11) 0.039(9) 0.016(8) 0.006(8) -0.014(9)
Cl 0.105(5) 0.180(7) 0.293(9) 0.145(7) 0.002(5) -0.004(5)

loop_
_atom_type_symbol
_atom_type_description
_atom_type_scat_dispersion_real
_atom_type_scat_dispersion_imag
_atom_type_scat_source
C C 0.0033 0.0016 'International Tables Vol C Tables 4.2.6.8 and 6.1.1.4'
H H 0.0000 0.0000 'International Tables Vol C Tables 4.2.6.8 and 6.1.1.4'
N N 0.0061 0.0033 'International Tables Vol C Tables 4.2.6.8 and 6.1.1.4'
O O 0.0106 0.0060 'International Tables Vol C Tables 4.2.6.8 and 6.1.1.4'
P P 0.1023 0.0942 'International Tables Vol C Tables 4.2.6.8 and 6.1.1.4'
Cl Cl 0.1484 0.1585 'International Tables Vol C Tables 4.2.6.8 and 6.1.1.4'
Re Re -1.0185 7.2310 'International Tables Vol C Tables 4.2.6.8 and 6.1.1.4'

loop_
_geom_angle_atom_site_label_1
_geom_angle_atom_site_label_2
_geom_angle_atom_site_label_3
_geom_angle
_geom_angle_site_symmetry_1
_geom_angle_site_symmetry_3
_geom_angle_publ_flag
N1 Re O1 110.9(4) . . ?
N1 Re O2 106.2(4) . . ?
O1 Re O2 80.0(4) . . ?
N1 Re N2 168.0(5) . . ?
O1 Re N2 78.3(5) . . ?
O2 Re N2 82.5(4) . . ?
N1 Re P1 92.9(4) . . ?
O1 Re P1 155.5(3) . . ?
O2 Re P1 87.9(3) . . ?
N2 Re P1 79.0(4) . . ?
N1 Re P2 94.7(3) . . ?
O1 Re P2 84.6(3) . . ?
O2 Re P2 157.4(3) . . ?
N2 Re P2 78.3(3) . . ?
P1 Re P2 99.81(14) . . ?
C1B P1 C1A 104.9(8) . . ?
C1B P1 C1 110.9(8) . . ?
C1A P1 C1 102.9(8) . . ?
C1B P1 Re 118.2(5) . . ?
C1A P1 Re 116.9(5) . . ?
C1 P1 Re 101.9(6) . . ?
C4 P2 C1C 105.8(8) . . ?
C4 P2 C1D 108.5(8) . . ?
C1C P2 C1D 101.0(7) . . ?
C4 P2 Re 103.9(5) . . ?
C1C P2 Re 113.7(5) . . ?
C1D P2 Re 122.9(5) . . ?
C11 O1 Re 112.7(9) . . ?
C16 O2 Re 109.2(9) . . ?
C5 N1 Re 176.7(10) . . ?
C3 N2 C2 107.7(14) . . ?
C3 N2 Re 112.9(10) . . ?
C2 N2 Re 114.4(11) . . ?
C2 C1 P1 110.4(14) . . ?
C1 C2 N2 116.2(18) . . ?
C4 C3 N2 112.8(16) . . ?
C3 C4 P2 111.5(12) . . ?
N1 C5 C6 121.4(11) . . ?
N1 C5 C10 118.6(11) . . ?
C6 C5 C10 120.0 . . ?
C5 C6 C7 120.0 . . ?
C8 C7 C6 120.0 . . ?
C7 C8 C9 120.0 . . ?
C8 C9 C10 120.0 . . ?
C9 C10 C5 120.0 . . ?
C16 C11 O1 116.0(16) . . ?
C16 C11 C12 123.3(17) . . ?
O1 C11 C12 120.7(15) . . ?
C13 C12 C11 114.2(16) . . ?
C14 C13 C12 123.4(18) . . ?
C13 C14 C15 120.5(18) . . ?
C16 C15 C14 116.1(17) . . ?
C11 C16 O2 119.5(14) . . ?
C11 C16 C15 122.2(17) . . ?
O2 C16 C15 118.2(16) . . ?
C2A C1A C6A 115.2(18) . . ?
C2A C1A P1 120.7(14) . . ?
C6A C1A P1 123.3(15) . . ?
C3A C2A C1A 122.5(19) . . ?
C4A C3A C2A 117(2) . . ?
C3A C4A C5A 129(2) . . ?
C4A C5A C6A 106(3) . . ?
C1A C6A C5A 126(2) . . ?
C6B C1B C2B 121.8(16) . . ?
C6B C1B P1 121.2(14) . . ?
C2B C1B P1 116.9(13) . . ?
C3B C2B C1B 108.1(18) . . ?
C4B C3B C2B 122(2) . . ?
C5B C4B C3B 126(3) . . ?
C4B C5B C6B 114(2) . . ?
C1B C6B C5B 128.2(19) . . ?
C6C C1C C2C 121.2(15) . . ?
C6C C1C P2 125.4(12) . . ?
C2C C1C P2 113.5(12) . . ?
C1C C2C C3C 115.1(15) . . ?
C4C C3C C2C 120.4(18) . . ?
C5C C4C C3C 120(2) . . ?
C4C C5C C6C 123.5(19) . . ?
C1C C6C C5C 119.3(16) . . ?
C6D C1D C2D 120.2(15) . . ?
C6D C1D P2 118.8(12) . . ?
C2D C1D P2 120.7(12) . . ?
C1D C2D C3D 113.4(16) . . ?
C4D C3D C2D 127(2) . . ?
C3D C4D C5D 116(2) . . ?
C4D C5D C6D 121.4(19) . . ?
C1D C6D C5D 121.2(17) . . ?

loop_
_geom_bond_atom_site_label_1
_geom_bond_atom_site_label_2
_geom_bond_distance
_geom_bond_site_symmetry_2
_geom_bond_publ_flag
Re N1 1.715(11) . ?
Re O1 1.975(9) . ?
Re O2 2.061(8) . ?
Re N2 2.256(11) . ?
Re P1 2.422(4) . ?
Re P2 2.435(4) . ?
P1 C1B 1.804(15) . ?
P1 C1A 1.805(16) . ?
P1 C1 1.817(17) . ?
P2 C4 1.778(15) . ?
P2 C1C 1.806(15) . ?
P2 C1D 1.809(15) . ?
O1 C11 1.379(17) . ?
O2 C16 1.351(15) . ?
N1 C5 1.369(13) . ?
N2 C3 1.494(18) . ?
N2 C2 1.54(2) . ?
C1 C2 1.36(2) . ?
C3 C4 1.45(2) . ?
C5 C6 1.3900 . ?
C5 C10 1.3900 . ?
C6 C7 1.3900 . ?
C7 C8 1.3900 . ?
C8 C9 1.3900 . ?
C9 C10 1.3900 . ?
C11 C16 1.323(19) . ?
C11 C12 1.42(2) . ?
C12 C13 1.41(2) . ?
C13 C14 1.34(2) . ?
C14 C15 1.44(2) . ?
C15 C16 1.395(19) . ?
C1A C2A 1.381(19) . ?
C1A C6A 1.42(3) . ?
C2A C3A 1.37(2) . ?
C3A C4A 1.37(2) . ?
C4A C5A 1.41(3) . ?
C5A C6A 1.44(3) . ?
C1B C6B 1.275(19) . ?
C1B C2B 1.49(2) . ?
C2B C3B 1.48(3) . ?
C3B C4B 1.39(3) . ?
C4B C5B 1.27(2) . ?
C5B C6B 1.40(2) . ?
C1C C6C 1.361(18) . ?
C1C C2C 1.417(18) . ?
C2C C3C 1.55(2) . ?
C3C C4C 1.35(2) . ?
C4C C5C 1.31(2) . ?
C5C C6C 1.44(2) . ?
C1D C6D 1.366(18) . ?
C1D C2D 1.403(18) . ?
C2D C3D 1.47(2) . ?
C3D C4D 1.30(2) . ?
C4D C5D 1.372(19) . ?
C5D C6D 1.39(2) . ?
OW2 OW2' 1.20(3) . ?
